data_4309900
loop_
_publ_author_name
'Tissa Sajoto'
'Peter I. Djurovich'
'Arnold Tamayo'
'Muhammed Yousufuddin'
'Robert Bau'
'Mark E. Thompson'
'Russell J. Holmes'
'Stephen R. Forrest'

_publ_section_title
;
Blue and Near-UV Phosphorescence from Iridium Complexes with Cyclometalated
Pyrazolyl or N-Heterocyclic Carbene Ligands
;
_journal_name_full 'Inorganic Chemistry'
_journal_page_first 7992
_journal_page_last 8003
_journal_paper_doi 10.1021/ic051296i
_journal_volume 44
_journal_year 2005
_chemical_formula_sum 'C54 H45 Ir N6'
_chemical_formula_weight 970.16
_chemical_name_systematic
; 
 ? 
;
_space_group_IT_number 14
_symmetry_cell_setting monoclinic
_symmetry_space_group_name_Hall '-P 2ybc'
_symmetry_space_group_name_H-M 'P 1 21/c 1'
_atom_sites_solution_hydrogens geom
_atom_sites_solution_primary direct
_atom_sites_solution_secondary difmap
_audit_creation_method SHELXL-97
_cell_angle_alpha 90.00
_cell_angle_beta 101.009(3)
_cell_angle_gamma 90.00
_cell_formula_units_Z 4
_cell_length_a 15.399(2)
_cell_length_b 11.4167(17)
_cell_length_c 25.431(4)
_cell_measurement_reflns_used 7445
_cell_measurement_temperature 153(2)
_cell_measurement_theta_max 27.24
_cell_measurement_theta_min 2.29
_cell_volume 4388.6(11)
_computing_cell_refinement 'Bruker SMART'
_computing_data_collection 'Bruker SMART'
_computing_data_reduction 'Bruker SAINT'
_computing_molecular_graphics 'Bruker SHELXTL'
_computing_publication_material 'Bruker SHELXTL'
_computing_structure_refinement 'SHELXL-97 (Sheldrick, 1997)'
_computing_structure_solution 'SHELXS-97 (Sheldrick, 1990)'
_diffrn_ambient_temperature 153(2)
_diffrn_measured_fraction_theta_full 0.998
_diffrn_measured_fraction_theta_max 0.998
_diffrn_measurement_device_type 'CCD area detector'
_diffrn_measurement_method 'phi and omega scans'
_diffrn_radiation_monochromator graphite
_diffrn_radiation_source 'fine-focus sealed tube'
_diffrn_radiation_type MoK\a
_diffrn_radiation_wavelength 0.71073
_diffrn_reflns_av_R_equivalents 0.0778
_diffrn_reflns_av_sigmaI/netI 0.0926
_diffrn_reflns_limit_h_max 10
_diffrn_reflns_limit_h_min -18
_diffrn_reflns_limit_k_max 13
_diffrn_reflns_limit_k_min -13
_diffrn_reflns_limit_l_max 31
_diffrn_reflns_limit_l_min -29
_diffrn_reflns_number 23341
_diffrn_reflns_theta_full 25.68
_diffrn_reflns_theta_max 25.68
_diffrn_reflns_theta_min 1.35
_exptl_absorpt_coefficient_mu 3.087
_exptl_absorpt_correction_type none
_exptl_crystal_colour yellow
_exptl_crystal_density_diffrn 1.468
_exptl_crystal_density_meas 0
_exptl_crystal_density_method 'not measured'
_exptl_crystal_F_000 1952
_refine_diff_density_max 3.652
_refine_diff_density_min -3.039
_refine_diff_density_rms 0.209
_refine_ls_extinction_coef 0.00021(14)
_refine_ls_extinction_expression Fc^*^=kFc[1+0.001xFc^2^\l^3^/sin(2\q)]^-1/4^
_refine_ls_extinction_method SHELXL
_refine_ls_goodness_of_fit_ref 1.021
_refine_ls_hydrogen_treatment mixed
_refine_ls_matrix_type full
_refine_ls_number_parameters 557
_refine_ls_number_reflns 8300
_refine_ls_number_restraints 0
_refine_ls_restrained_S_all 1.021
_refine_ls_R_factor_all 0.0819
_refine_ls_R_factor_gt 0.0554
_refine_ls_shift/su_max 0.010
_refine_ls_shift/su_mean 0.001
_refine_ls_structure_factor_coef Fsqd
_refine_ls_weighting_details 'calc w=1/[\s^2^(Fo^2^)+(0.0835P)^2^+0.0000P] where P=(Fo^2^+2Fc^2^)/3'
_refine_ls_weighting_scheme calc
_refine_ls_wR_factor_gt 0.1337
_refine_ls_wR_factor_ref 0.1527
_reflns_number_gt 6027
_reflns_number_total 8300
_reflns_threshold_expression >2sigma(I)
_cod_data_source_file ic051296isi20050801_025943.cif
_cod_data_source_block tissairm
_cod_depositor_comments
;
The following automatic conversions were performed:
'_symmetry_cell_setting' value 'Monoclinic' changed to 'monoclinic'
according to '/home/saulius/struct/CIF-dictionaries/cif_core.dic'
dictionary named 'cif_core.dic' version 2.4.1 from 2010-06-29.

Automatic conversion script
Id: cif_fix_enum 1527 2010-12-29 10:47:43Z saulius 
;
_cod_original_cell_volume 4388.6(12)
_cod_database_code 4309900

loop_
_symmetry_equiv_pos_as_xyz
'x, y, z'
'-x, y+1/2, -z+1/2'
'-x, -y, -z'
'x, -y-1/2, z-1/2'

loop_
_atom_site_label
_atom_site_type_symbol
_atom_site_fract_x
_atom_site_fract_y
_atom_site_fract_z
_atom_site_U_iso_or_equiv
_atom_site_adp_type
_atom_site_occupancy
_atom_site_symmetry_multiplicity
_atom_site_calc_flag
_atom_site_refinement_flags
_atom_site_disorder_assembly
_atom_site_disorder_group
Ir1 Ir 0.32271(2) 0.60290(2) 0.374690(11) 0.02234(13) Uani 1 1 d . . .
N1 N 0.3507(4) 0.5028(5) 0.3100(2) 0.0272(15) Uani 1 1 d . . .
N2 N 0.3518(4) 0.3842(5) 0.3203(2) 0.0240(14) Uani 1 1 d . . .
N3 N 0.3439(4) 0.7643(5) 0.3379(2) 0.0280(15) Uani 1 1 d . . .
N4 N 0.2714(4) 0.8078(5) 0.3063(2) 0.0253(14) Uani 1 1 d . . .
N5 N 0.4562(4) 0.5920(5) 0.4118(3) 0.0264(15) Uani 1 1 d . . .
N6 N 0.4729(4) 0.6464(5) 0.4610(3) 0.0284(15) Uani 1 1 d . . .
C1 C 0.3856(5) 0.5137(7) 0.2663(3) 0.0313(19) Uani 1 1 d . . .
H1 H 0.3943 0.5861 0.2496 0.038 Uiso 1 1 calc R . .
C2 C 0.4076(6) 0.4045(7) 0.2483(3) 0.037(2) Uani 1 1 d . . .
H2 H 0.4333 0.3886 0.2179 0.044 Uiso 1 1 calc R . .
C3 C 0.3852(5) 0.3263(7) 0.2827(3) 0.0308(19) Uani 1 1 d . . .
H3 H 0.3918 0.2438 0.2808 0.037 Uiso 1 1 calc R . .
C4 C 0.3156(5) 0.3489(7) 0.3646(3) 0.0249(18) Uani 1 1 d . . .
C5 C 0.3026(5) 0.2321(7) 0.3740(3) 0.031(2) Uani 1 1 d . . .
H5 H 0.3225 0.1733 0.3527 0.038 Uiso 1 1 calc R . .
C6 C 0.2594(5) 0.2016(7) 0.4158(3) 0.0278(18) Uani 1 1 d . . .
C7 C 0.2329(5) 0.2883(6) 0.4471(3) 0.0236(17) Uani 1 1 d . . .
C8 C 0.2485(5) 0.4077(6) 0.4378(3) 0.0256(17) Uani 1 1 d . . .
H8 H 0.2290 0.4660 0.4595 0.031 Uiso 1 1 calc R . .
C9 C 0.2919(5) 0.4406(6) 0.3972(3) 0.0244(17) Uani 1 1 d . . .
C10 C 0.2369(6) 0.0795(6) 0.4342(3) 0.031(2) Uani 1 1 d . . .
C11 C 0.1892(6) 0.1117(6) 0.4796(3) 0.0313(19) Uani 1 1 d . . .
C12 C 0.1473(6) 0.0407(7) 0.5107(4) 0.044(2) Uani 1 1 d . . .
H12 H 0.1463 -0.0416 0.5051 0.053 Uiso 1 1 calc R . .
C13 C 0.1063(7) 0.0874(7) 0.5502(4) 0.047(2) Uani 1 1 d . . .
H13 H 0.0777 0.0368 0.5711 0.056 Uiso 1 1 calc R . .
C14 C 0.1069(6) 0.2090(7) 0.5593(3) 0.040(2) Uani 1 1 d . . .
H14 H 0.0809 0.2408 0.5872 0.048 Uiso 1 1 calc R . .
C15 C 0.1465(6) 0.2824(7) 0.5263(3) 0.035(2) Uani 1 1 d . . .
H15 H 0.1455 0.3650 0.5309 0.042 Uiso 1 1 calc R . .
C16 C 0.1874(5) 0.2344(6) 0.4870(3) 0.0274(18) Uani 1 1 d . . .
C17 C 0.3210(6) 0.0094(7) 0.4547(4) 0.048(3) Uani 1 1 d . . .
H17A H 0.3539 -0.0011 0.4256 0.072 Uiso 1 1 calc R . .
H17B H 0.3052 -0.0674 0.4673 0.072 Uiso 1 1 calc R . .
H17C H 0.3580 0.0517 0.4843 0.072 Uiso 1 1 calc R . .
C18 C 0.1762(7) 0.0129(7) 0.3895(3) 0.045(2) Uani 1 1 d . . .
H18A H 0.1233 0.0599 0.3763 0.068 Uiso 1 1 calc R . .
H18B H 0.1589 -0.0617 0.4035 0.068 Uiso 1 1 calc R . .
H18C H 0.2076 -0.0021 0.3601 0.068 Uiso 1 1 calc R . .
C19 C 0.4112(6) 0.8346(7) 0.3326(3) 0.0328(19) Uani 1 1 d . . .
H19 H 0.4709 0.8249 0.3503 0.039 Uiso 1 1 calc R . .
C20 C 0.3792(6) 0.9253(7) 0.2965(4) 0.039(2) Uani 1 1 d . . .
H20 H 0.4122 0.9878 0.2854 0.047 Uiso 1 1 calc R . .
C21 C 0.2914(6) 0.9044(6) 0.2810(3) 0.033(2) Uani 1 1 d . . .
H21 H 0.2510 0.9501 0.2564 0.039 Uiso 1 1 calc R . .
C22 C 0.1885(5) 0.7494(6) 0.3081(3) 0.0245(17) Uani 1 1 d . . .
C23 C 0.1107(5) 0.8007(7) 0.2836(3) 0.0282(18) Uani 1 1 d . . .
H23 H 0.1101 0.8696 0.2626 0.034 Uiso 1 1 calc R . .
C24 C 0.0336(5) 0.7479(6) 0.2907(3) 0.0251(17) Uani 1 1 d . . .
C25 C 0.0375(5) 0.6462(6) 0.3218(3) 0.0245(17) Uani 1 1 d . . .
C26 C 0.1166(5) 0.5951(6) 0.3447(3) 0.0258(17) Uani 1 1 d . . .
H26 H 0.1166 0.5239 0.3640 0.031 Uiso 1 1 calc R . .
C27 C 0.1977(5) 0.6471(6) 0.3399(3) 0.0252(17) Uani 1 1 d . . .
C28 C -0.0604(5) 0.7887(6) 0.2726(3) 0.0286(18) Uani 1 1 d . . .
C29 C -0.1117(5) 0.6986(7) 0.2982(3) 0.0311(19) Uani 1 1 d . . .
C30 C -0.2003(6) 0.6937(7) 0.2999(3) 0.036(2) Uani 1 1 d . . .
H30 H -0.2393 0.7518 0.2821 0.044 Uiso 1 1 calc R . .
C31 C -0.2329(7) 0.6049(8) 0.3274(4) 0.044(2) Uani 1 1 d . . .
H31 H -0.2942 0.6017 0.3283 0.052 Uiso 1 1 calc R . .
C32 C -0.1758(6) 0.5200(7) 0.3537(4) 0.041(2) Uani 1 1 d . . .
H32 H -0.1989 0.4588 0.3723 0.049 Uiso 1 1 calc R . .
C33 C -0.0859(6) 0.5231(7) 0.3534(3) 0.035(2) Uani 1 1 d . . .
H33 H -0.0472 0.4648 0.3713 0.042 Uiso 1 1 calc R . .
C34 C -0.0542(5) 0.6137(6) 0.3261(3) 0.0267(18) Uani 1 1 d . . .
C35 C -0.0875(6) 0.7864(8) 0.2117(3) 0.044(2) Uani 1 1 d . . .
H35A H -0.0815 0.7065 0.1987 0.066 Uiso 1 1 calc R . .
H35B H -0.0493 0.8393 0.1960 0.066 Uiso 1 1 calc R . .
H35C H -0.1492 0.8118 0.2013 0.066 Uiso 1 1 calc R . .
C36 C -0.0754(7) 0.9141(7) 0.2920(4) 0.041(2) Uani 1 1 d . . .
H36A H -0.1374 0.9364 0.2795 0.062 Uiso 1 1 calc R . .
H36B H -0.0370 0.9690 0.2775 0.062 Uiso 1 1 calc R . .
H36C H -0.0615 0.9165 0.3312 0.062 Uiso 1 1 calc R . .
C37 C 0.5335(6) 0.5616(7) 0.4007(3) 0.034(2) Uani 1 1 d . . .
H37 H 0.5414 0.5220 0.3691 0.040 Uiso 1 1 calc R . .
C38 C 0.6015(7) 0.5957(9) 0.4419(4) 0.050(3) Uani 1 1 d . . .
H38 H 0.6632 0.5852 0.4438 0.060 Uiso 1 1 calc R . .
C39 C 0.5605(6) 0.6482(8) 0.4796(4) 0.041(2) Uani 1 1 d . . .
H39 H 0.5893 0.6800 0.5130 0.050 Uiso 1 1 calc R . .
C40 C 0.3988(5) 0.6844(6) 0.4822(3) 0.0252(17) Uani 1 1 d . . .
C41 C 0.4102(5) 0.7249(6) 0.5349(3) 0.0289(19) Uani 1 1 d . . .
H41 H 0.4676 0.7356 0.5559 0.035 Uiso 1 1 calc R . .
C42 C 0.3349(6) 0.7493(6) 0.5556(3) 0.0275(18) Uani 1 1 d . . .
C43 C 0.2514(5) 0.7308(6) 0.5238(3) 0.0264(18) Uani 1 1 d . . .
C44 C 0.2428(5) 0.6953(6) 0.4706(3) 0.0238(17) Uani 1 1 d . . .
H44 H 0.1851 0.6874 0.4495 0.029 Uiso 1 1 calc R . .
C45 C 0.3159(5) 0.6709(6) 0.4471(3) 0.0210(16) Uani 1 1 d . . .
C46 C 0.3285(6) 0.7944(7) 0.6112(3) 0.033(2) Uani 1 1 d . . .
C47 C 0.2300(6) 0.7927(6) 0.6088(3) 0.0301(19) Uani 1 1 d . . .
C48 C 0.1840(6) 0.8209(7) 0.6491(3) 0.036(2) Uani 1 1 d . . .
H48 H 0.2142 0.8469 0.6833 0.043 Uiso 1 1 calc R . .
C49 C 0.0937(6) 0.8101(7) 0.6381(3) 0.035(2) Uani 1 1 d . . .
H49 H 0.0611 0.8281 0.6652 0.042 Uiso 1 1 calc R . .
C50 C 0.0481(6) 0.7732(7) 0.5878(4) 0.040(2) Uani 1 1 d . . .
H50 H -0.0145 0.7665 0.5813 0.048 Uiso 1 1 calc R . .
C51 C 0.0946(6) 0.7464(7) 0.5475(3) 0.034(2) Uani 1 1 d . . .
H51 H 0.0640 0.7224 0.5131 0.041 Uiso 1 1 calc R . .
C52 C 0.1861(6) 0.7551(6) 0.5580(3) 0.0269(18) Uani 1 1 d . . .
C53 C 0.3787(6) 0.7162(8) 0.6568(3) 0.041(2) Uani 1 1 d . . .
H53A H 0.3719 0.7485 0.6915 0.062 Uiso 1 1 calc R . .
H53B H 0.4416 0.7140 0.6548 0.062 Uiso 1 1 calc R . .
H53C H 0.3544 0.6367 0.6529 0.062 Uiso 1 1 calc R . .
C54 C 0.3638(6) 0.9214(7) 0.6187(4) 0.041(2) Uani 1 1 d . . .
H54A H 0.3349 0.9696 0.5885 0.061 Uiso 1 1 calc R . .
H54B H 0.4279 0.9215 0.6203 0.061 Uiso 1 1 calc R . .
H54C H 0.3509 0.9535 0.6521 0.061 Uiso 1 1 calc R . .

loop_
_atom_site_aniso_label
_atom_site_aniso_U_11
_atom_site_aniso_U_22
_atom_site_aniso_U_33
_atom_site_aniso_U_23
_atom_site_aniso_U_13
_atom_site_aniso_U_12
Ir1 0.0274(2) 0.01318(17) 0.02516(19) 0.00097(12) 0.00192(12) -0.00018(13)
N1 0.041(4) 0.013(3) 0.026(3) -0.002(3) 0.001(3) -0.003(3)
N2 0.026(4) 0.017(3) 0.026(3) -0.002(3) 0.000(3) 0.003(3)
N3 0.035(4) 0.016(3) 0.033(4) 0.004(3) 0.005(3) 0.000(3)
N4 0.029(4) 0.018(3) 0.028(3) 0.001(3) 0.005(3) -0.001(3)
N5 0.029(4) 0.016(3) 0.034(4) -0.004(3) 0.006(3) 0.002(3)
N6 0.032(4) 0.022(3) 0.029(4) 0.001(3) 0.000(3) -0.001(3)
C1 0.039(5) 0.031(4) 0.024(4) 0.005(3) 0.007(4) -0.002(4)
C2 0.042(5) 0.038(5) 0.031(4) -0.006(4) 0.007(4) 0.003(4)
C3 0.039(5) 0.021(4) 0.030(4) -0.008(3) 0.002(4) 0.006(4)
C4 0.027(5) 0.018(4) 0.029(4) 0.001(3) 0.001(4) -0.001(3)
C5 0.036(5) 0.022(4) 0.035(5) -0.006(3) 0.004(4) -0.001(3)
C6 0.031(5) 0.024(4) 0.028(4) -0.003(3) 0.003(3) -0.001(3)
C7 0.023(4) 0.023(4) 0.022(4) 0.002(3) -0.002(3) -0.001(3)
C8 0.035(5) 0.008(3) 0.032(4) -0.003(3) 0.004(4) 0.002(3)
C9 0.029(5) 0.018(4) 0.026(4) 0.005(3) 0.005(3) 0.004(3)
C10 0.043(5) 0.009(4) 0.042(5) 0.004(3) 0.010(4) 0.000(3)
C11 0.038(5) 0.020(4) 0.034(4) 0.009(3) 0.001(4) 0.002(4)
C12 0.062(7) 0.019(4) 0.052(6) 0.004(4) 0.015(5) 0.002(4)
C13 0.066(7) 0.024(5) 0.056(6) 0.012(4) 0.023(5) -0.001(4)
C14 0.054(6) 0.033(5) 0.036(5) 0.004(4) 0.015(4) -0.005(4)
C15 0.045(6) 0.022(4) 0.035(5) -0.002(3) 0.004(4) -0.001(4)
C16 0.032(5) 0.013(4) 0.034(4) 0.000(3) -0.001(4) -0.001(3)
C17 0.061(7) 0.018(4) 0.068(7) 0.015(4) 0.021(5) 0.008(4)
C18 0.069(7) 0.022(4) 0.046(5) -0.007(4) 0.015(5) -0.014(4)
C19 0.036(5) 0.024(4) 0.041(5) -0.003(3) 0.015(4) -0.008(4)
C20 0.049(6) 0.024(4) 0.046(5) 0.007(4) 0.016(5) -0.005(4)
C21 0.041(5) 0.021(4) 0.040(5) 0.015(3) 0.017(4) 0.007(4)
C22 0.025(4) 0.023(4) 0.027(4) -0.002(3) 0.006(3) 0.004(3)
C23 0.039(5) 0.019(4) 0.026(4) 0.001(3) 0.004(4) 0.003(4)
C24 0.037(5) 0.020(4) 0.018(4) -0.001(3) 0.001(3) 0.004(3)
C25 0.026(5) 0.018(4) 0.027(4) -0.008(3) -0.001(3) -0.001(3)
C26 0.035(5) 0.011(3) 0.030(4) -0.002(3) 0.001(4) -0.002(3)
C27 0.037(5) 0.019(4) 0.018(4) -0.007(3) 0.002(3) 0.003(3)
C28 0.025(4) 0.023(4) 0.034(4) -0.003(3) -0.003(3) 0.011(3)
C29 0.031(5) 0.029(4) 0.030(4) -0.005(3) 0.000(4) 0.006(4)
C30 0.038(5) 0.027(4) 0.040(5) -0.007(4) -0.001(4) 0.001(4)
C31 0.038(6) 0.040(5) 0.051(6) -0.011(4) 0.005(4) -0.007(4)
C32 0.056(7) 0.019(4) 0.047(5) -0.003(4) 0.010(5) -0.008(4)
C33 0.037(5) 0.020(4) 0.046(5) -0.006(4) 0.004(4) -0.005(4)
C34 0.034(5) 0.019(4) 0.025(4) -0.009(3) 0.000(3) 0.004(3)
C35 0.041(6) 0.050(6) 0.039(5) 0.005(4) 0.005(4) 0.012(5)
C36 0.052(6) 0.021(4) 0.048(6) 0.002(4) 0.003(5) 0.002(4)
C37 0.037(5) 0.033(4) 0.031(5) -0.005(4) 0.008(4) 0.008(4)
C38 0.033(6) 0.064(7) 0.054(6) -0.012(5) 0.009(5) 0.013(5)
C39 0.029(5) 0.050(6) 0.042(5) -0.011(4) -0.001(4) -0.001(4)
C40 0.027(4) 0.016(4) 0.032(4) 0.000(3) 0.005(3) -0.003(3)
C41 0.028(5) 0.017(4) 0.037(5) -0.001(3) -0.006(4) -0.006(3)
C42 0.040(5) 0.010(3) 0.032(4) 0.003(3) 0.004(4) 0.000(3)
C43 0.035(5) 0.011(3) 0.031(4) 0.003(3) 0.002(4) 0.000(3)
C44 0.026(4) 0.013(3) 0.030(4) 0.002(3) -0.003(3) -0.001(3)
C45 0.021(4) 0.014(4) 0.025(4) -0.004(3) -0.001(3) 0.003(3)
C46 0.043(6) 0.024(4) 0.030(4) -0.001(3) 0.002(4) 0.000(4)
C47 0.041(5) 0.015(4) 0.035(5) 0.003(3) 0.009(4) 0.000(3)
C48 0.050(6) 0.023(4) 0.036(5) 0.002(4) 0.012(4) 0.002(4)
C49 0.048(6) 0.019(4) 0.045(5) 0.001(4) 0.025(4) 0.001(4)
C50 0.045(6) 0.020(4) 0.059(6) 0.006(4) 0.022(5) 0.003(4)
C51 0.045(6) 0.018(4) 0.040(5) 0.005(3) 0.009(4) 0.000(4)
C52 0.039(5) 0.007(3) 0.037(5) 0.003(3) 0.013(4) -0.003(3)
C53 0.045(6) 0.041(5) 0.036(5) -0.005(4) 0.002(4) 0.002(4)
C54 0.047(6) 0.030(5) 0.041(5) -0.007(4) -0.001(4) -0.006(4)

loop_
_atom_type_symbol
_atom_type_description
_atom_type_scat_dispersion_real
_atom_type_scat_dispersion_imag
_atom_type_scat_source
C C 0.0033 0.0016 'International Tables Vol C Tables 4.2.6.8 and 6.1.1.4'
H H 0.0000 0.0000 'International Tables Vol C Tables 4.2.6.8 and 6.1.1.4'
N N 0.0061 0.0033 'International Tables Vol C Tables 4.2.6.8 and 6.1.1.4'
Ir Ir -1.4442 7.9887 'International Tables Vol C Tables 4.2.6.8 and 6.1.1.4'

loop_
_geom_angle_atom_site_label_1
_geom_angle_atom_site_label_2
_geom_angle_atom_site_label_3
_geom_angle
_geom_angle_site_symmetry_1
_geom_angle_site_symmetry_3
_geom_angle_publ_flag
C45 Ir1 C9 92.2(3) . . ?
C45 Ir1 C27 95.3(3) . . ?
C9 Ir1 C27 95.6(3) . . ?
C45 Ir1 N5 80.2(3) . . ?
C9 Ir1 N5 94.6(3) . . ?
C27 Ir1 N5 169.0(3) . . ?
C45 Ir1 N1 166.2(3) . . ?
C9 Ir1 N1 79.6(3) . . ?
C27 Ir1 N1 96.5(3) . . ?
N5 Ir1 N1 89.4(2) . . ?
C45 Ir1 N3 96.2(3) . . ?
C9 Ir1 N3 170.3(3) . . ?
C27 Ir1 N3 78.7(3) . . ?
N5 Ir1 N3 91.7(2) . . ?
N1 Ir1 N3 93.1(2) . . ?
C1 N1 N2 105.1(6) . . ?
C1 N1 Ir1 140.7(5) . . ?
N2 N1 Ir1 112.3(5) . . ?
C3 N2 N1 109.9(6) . . ?
C3 N2 C4 133.9(7) . . ?
N1 N2 C4 116.2(6) . . ?
C19 N3 N4 106.9(6) . . ?
C19 N3 Ir1 138.9(6) . . ?
N4 N3 Ir1 113.9(5) . . ?
N3 N4 C21 110.5(6) . . ?
N3 N4 C22 116.7(6) . . ?
C21 N4 C22 132.6(7) . . ?
C37 N5 N6 107.0(6) . . ?
C37 N5 Ir1 140.1(6) . . ?
N6 N5 Ir1 112.3(5) . . ?
C39 N6 N5 109.2(7) . . ?
C39 N6 C40 133.4(7) . . ?
N5 N6 C40 117.4(6) . . ?
N1 C1 C2 110.7(7) . . ?
C3 C2 C1 105.8(7) . . ?
C2 C3 N2 108.6(7) . . ?
C5 C4 N2 120.7(7) . . ?
C5 C4 C9 123.2(7) . . ?
N2 C4 C9 116.1(7) . . ?
C4 C5 C6 118.6(8) . . ?
C7 C6 C5 119.7(7) . . ?
C7 C6 C10 111.5(7) . . ?
C5 C6 C10 128.8(7) . . ?
C6 C7 C8 121.1(7) . . ?
C6 C7 C16 109.2(7) . . ?
C8 C7 C16 129.6(7) . . ?
C9 C8 C7 120.6(7) . . ?
C8 C9 C4 116.6(7) . . ?
C8 C9 Ir1 129.3(6) . . ?
C4 C9 Ir1 114.1(5) . . ?
C17 C10 C11 111.5(7) . . ?
C17 C10 C18 110.5(7) . . ?
C11 C10 C18 111.5(7) . . ?
C17 C10 C6 110.8(7) . . ?
C11 C10 C6 100.5(6) . . ?
C18 C10 C6 111.6(7) . . ?
C12 C11 C16 118.9(8) . . ?
C12 C11 C10 129.8(7) . . ?
C16 C11 C10 111.2(7) . . ?
C11 C12 C13 121.2(8) . . ?
C12 C13 C14 120.6(8) . . ?
C15 C14 C13 118.6(8) . . ?
C16 C15 C14 120.1(8) . . ?
C15 C16 C11 120.5(8) . . ?
C15 C16 C7 132.1(7) . . ?
C11 C16 C7 107.4(7) . . ?
N3 C19 C20 109.0(8) . . ?
C21 C20 C19 105.4(7) . . ?
N4 C21 C20 108.2(7) . . ?
C23 C22 C27 126.6(7) . . ?
C23 C22 N4 119.2(7) . . ?
C27 C22 N4 114.0(7) . . ?
C22 C23 C24 117.0(7) . . ?
C23 C24 C25 119.6(7) . . ?
C23 C24 C28 128.8(7) . . ?
C25 C24 C28 111.4(7) . . ?
C26 C25 C24 121.9(7) . . ?
C26 C25 C34 129.9(7) . . ?
C24 C25 C34 108.1(7) . . ?
C25 C26 C27 120.9(7) . . ?
C26 C27 C22 113.9(7) . . ?
C26 C27 Ir1 129.9(6) . . ?
C22 C27 Ir1 116.1(6) . . ?
C24 C28 C29 102.0(6) . . ?
C24 C28 C35 111.5(7) . . ?
C29 C28 C35 111.1(7) . . ?
C24 C28 C36 112.5(6) . . ?
C29 C28 C36 111.6(7) . . ?
C35 C28 C36 108.1(7) . . ?
C30 C29 C34 119.2(8) . . ?
C30 C29 C28 130.0(7) . . ?
C34 C29 C28 110.6(7) . . ?
C29 C30 C31 120.4(8) . . ?
C30 C31 C32 119.9(9) . . ?
C33 C32 C31 121.2(9) . . ?
C34 C33 C32 118.1(8) . . ?
C33 C34 C29 121.1(8) . . ?
C33 C34 C25 131.0(7) . . ?
C29 C34 C25 107.8(7) . . ?
N5 C37 C38 110.3(8) . . ?
C39 C38 C37 105.5(9) . . ?
N6 C39 C38 108.0(8) . . ?
C41 C40 C45 125.0(7) . . ?
C41 C40 N6 120.2(7) . . ?
C45 C40 N6 114.7(6) . . ?
C42 C41 C40 117.9(7) . . ?
C41 C42 C43 119.6(7) . . ?
C41 C42 C46 128.6(7) . . ?
C43 C42 C46 111.8(7) . . ?
C44 C43 C42 120.7(8) . . ?
C44 C43 C52 132.6(7) . . ?
C42 C43 C52 106.7(7) . . ?
C43 C44 C45 122.5(7) . . ?
C44 C45 C40 114.1(7) . . ?
C44 C45 Ir1 130.7(5) . . ?
C40 C45 Ir1 114.8(5) . . ?
C47 C46 C42 101.6(6) . . ?
C47 C46 C54 110.2(7) . . ?
C42 C46 C54 110.3(7) . . ?
C47 C46 C53 112.2(7) . . ?
C42 C46 C53 112.8(7) . . ?
C54 C46 C53 109.6(7) . . ?
C48 C47 C52 121.7(8) . . ?
C48 C47 C46 128.2(8) . . ?
C52 C47 C46 110.2(7) . . ?
C49 C48 C47 117.9(8) . . ?
C48 C49 C50 121.8(8) . . ?
C51 C50 C49 120.0(9) . . ?
C52 C51 C50 119.2(8) . . ?
C51 C52 C47 119.5(8) . . ?
C51 C52 C43 130.9(7) . . ?
C47 C52 C43 109.7(7) . . ?

loop_
_geom_bond_atom_site_label_1
_geom_bond_atom_site_label_2
_geom_bond_distance
_geom_bond_site_symmetry_2
_geom_bond_publ_flag
Ir1 C45 2.019(7) . ?
Ir1 C9 2.023(7) . ?
Ir1 C27 2.024(8) . ?
Ir1 N5 2.095(7) . ?
Ir1 N1 2.115(6) . ?
Ir1 N3 2.121(6) . ?
N1 C1 1.329(10) . ?
N1 N2 1.379(8) . ?
N2 C3 1.343(10) . ?
N2 C4 1.407(10) . ?
N3 C19 1.337(10) . ?
N3 N4 1.339(8) . ?
N4 C21 1.342(9) . ?
N4 C22 1.449(10) . ?
N5 C37 1.321(10) . ?
N5 N6 1.377(9) . ?
N6 C39 1.342(10) . ?
N6 C40 1.421(10) . ?
C1 C2 1.392(11) . ?
C2 C3 1.341(11) . ?
C4 C5 1.376(11) . ?
C4 C9 1.426(11) . ?
C5 C6 1.399(11) . ?
C6 C7 1.380(10) . ?
C6 C10 1.531(10) . ?
C7 C8 1.412(10) . ?
C7 C16 1.473(11) . ?
C8 C9 1.383(11) . ?
C10 C17 1.527(11) . ?
C10 C11 1.527(12) . ?
C10 C18 1.529(11) . ?
C11 C12 1.377(12) . ?
C11 C16 1.415(10) . ?
C12 C13 1.388(13) . ?
C13 C14 1.408(12) . ?
C14 C15 1.406(11) . ?
C15 C16 1.393(11) . ?
C19 C20 1.408(12) . ?
C20 C21 1.355(12) . ?
C22 C23 1.372(10) . ?
C22 C27 1.412(10) . ?
C23 C24 1.374(11) . ?
C24 C25 1.399(10) . ?
C24 C28 1.506(10) . ?
C25 C26 1.376(11) . ?
C25 C34 1.483(11) . ?
C26 C27 1.408(11) . ?
C28 C29 1.518(11) . ?
C28 C35 1.524(11) . ?
C28 C36 1.547(10) . ?
C29 C30 1.374(11) . ?
C29 C34 1.410(10) . ?
C30 C31 1.379(12) . ?
C31 C32 1.391(12) . ?
C32 C33 1.386(12) . ?
C33 C34 1.386(11) . ?
C37 C38 1.387(13) . ?
C38 C39 1.382(13) . ?
C40 C41 1.396(10) . ?
C40 C45 1.420(10) . ?
C41 C42 1.389(11) . ?
C42 C43 1.397(11) . ?
C42 C46 1.528(11) . ?
C43 C44 1.395(10) . ?
C43 C52 1.476(11) . ?
C44 C45 1.400(10) . ?
C46 C47 1.506(12) . ?
C46 C54 1.547(11) . ?
C46 C53 1.547(11) . ?
C47 C48 1.390(11) . ?
C47 C52 1.406(11) . ?
C48 C49 1.372(12) . ?
C49 C50 1.399(12) . ?
C50 C51 1.393(12) . ?
C51 C52 1.387(11) . ?
